data_8103072
loop_
_publ_author_name
'Fa-Yan Meng'
'Bing-Li Jiang'
'Li Wang'
'Cui-Wu Lin'

_publ_section_title
;
 Crystal structure of(E)-3-(3,4-dihydroxyphenyl)-N-ethylacrylamide,
 C11H13NO3, a caffeic acid imide
;
_journal_issue 1
_journal_name_full 'Zeitschrift f\"ur Kristallographie - New Crystal Structures'
_journal_page_first 83
_journal_volume 226
_journal_year 2011
_chemical_formula_sum 'C11 H13 N O3'
_chemical_formula_weight 207.22
_space_group_IT_number 14
_symmetry_cell_setting monoclinic
_symmetry_space_group_name_Hall '-P 2yn'
_symmetry_space_group_name_H-M 'P 1 21/n 1'
_atom_sites_solution_hydrogens geom
_atom_sites_solution_primary direct
_atom_sites_solution_secondary difmap
_audit_creation_method SHELXL-97
_cell_angle_alpha 90.00
_cell_angle_beta 96.743(4)
_cell_angle_gamma 90.00
_cell_formula_units_Z 4
_cell_length_a 6.780(2)
_cell_length_b 11.397(3)
_cell_length_c 13.849(4)
_cell_measurement_reflns_used 1970
_cell_measurement_temperature 296(2)
_cell_measurement_theta_max 25.50
_cell_measurement_theta_min 2.32
_cell_volume 1062.7(5)
_computing_cell_refinement 'Bruker FRAMBO'
_computing_data_collection 'Bruker FRAMBO'
_computing_data_reduction 'Bruker SAINT'
_computing_molecular_graphics 'Bruker SHELXTL'
_computing_publication_material 'Bruker SHELXTL'
_computing_structure_refinement 'SHELXL-97 (Sheldrick, 1997)'
_computing_structure_solution 'SHELXS-97 (Sheldrick, 1990)'
_diffrn_ambient_temperature 296(2)
_diffrn_measured_fraction_theta_full 0.999
_diffrn_measured_fraction_theta_max 0.999
_diffrn_measurement_device_type 'multiwire proportional'
_diffrn_measurement_method 'phi and omega scans'
_diffrn_radiation_monochromator graphite
_diffrn_radiation_source 'fine-focus sealed tube'
_diffrn_radiation_type MoK\a
_diffrn_radiation_wavelength 0.71073
_diffrn_reflns_av_R_equivalents 0.0188
_diffrn_reflns_av_sigmaI/netI 0.0208
_diffrn_reflns_limit_h_max 8
_diffrn_reflns_limit_h_min -8
_diffrn_reflns_limit_k_max 13
_diffrn_reflns_limit_k_min -9
_diffrn_reflns_limit_l_max 16
_diffrn_reflns_limit_l_min -16
_diffrn_reflns_number 5817
_diffrn_reflns_theta_full 25.50
_diffrn_reflns_theta_max 25.50
_diffrn_reflns_theta_min 2.32
_diffrn_standards_decay_% 0
_diffrn_standards_interval_count 0
_diffrn_standards_interval_time 0
_diffrn_standards_number 0
_exptl_absorpt_coefficient_mu 0.095
_exptl_absorpt_correction_T_max 0.9887
_exptl_absorpt_correction_T_min 0.9694
_exptl_absorpt_correction_type none
_exptl_absorpt_process_details none
_exptl_crystal_colour yellow
_exptl_crystal_density_diffrn 1.295
_exptl_crystal_density_method 'not measured'
_exptl_crystal_description block
_exptl_crystal_F_000 440
_exptl_crystal_size_max 0.33
_exptl_crystal_size_mid 0.18
_exptl_crystal_size_min 0.12
_refine_diff_density_max 0.140
_refine_diff_density_min -0.221
_refine_diff_density_rms 0.055
_refine_ls_extinction_method none
_refine_ls_goodness_of_fit_ref 1.035
_refine_ls_hydrogen_treatment constr
_refine_ls_matrix_type full
_refine_ls_number_parameters 136
_refine_ls_number_reflns 1970
_refine_ls_number_restraints 0
_refine_ls_restrained_S_all 1.035
_refine_ls_R_factor_all 0.0470
_refine_ls_R_factor_gt 0.0390
_refine_ls_shift/su_max 0.001
_refine_ls_shift/su_mean 0.000
_refine_ls_structure_factor_coef Fsqd
_refine_ls_weighting_details 'calc w=1/[\s^2^(Fo^2^)+(0.0711P)^2^+0.1474P] where P=(Fo^2^+2Fc^2^)/3'
_refine_ls_weighting_scheme calc
_refine_ls_wR_factor_gt 0.1126
_refine_ls_wR_factor_ref 0.1172
_reflns_number_gt 1614
_reflns_number_total 1970
_reflns_threshold_expression >2sigma(I)
_cod_data_source_file 1267-3242.cff
_cod_data_source_block bb
_cod_depositor_comments
;
The following automatic conversions were performed:

'_symmetry_cell_setting' value 'Monoclinic' changed to 'monoclinic'
according to /home/saulius/struct/CIF-dictionaries/cif_core.dic
dictionary named 'cif_core.dic' version 2.4.1 from 2010-06-29.

Automatic conversion script
Id: cif_fix_values 1715 2011-07-08 13:25:40Z adriana 

The following automatic conversions were performed:

'_refine_ls_hydrogen_treatment' value 'contr' was replaced with the
value 'constr' as specified in the replacement file
'src/cod-tools/trunk/data/replacement-values/replacement_values.lst'.

Automatic conversion script
Id: cif_fix_values 5376 2017-05-30 11:51:03Z andrius 
;
_cod_original_cell_volume 1062.7(6)
_cod_original_sg_symbol_H-M P2(1)/n
_cod_database_code 8103072

loop_
_symmetry_equiv_pos_as_xyz
'x, y, z'
'-x+1/2, y+1/2, -z+1/2'
'-x, -y, -z'
'x-1/2, -y-1/2, z-1/2'

loop_
_atom_site_label
_atom_site_type_symbol
_atom_site_fract_x
_atom_site_fract_y
_atom_site_fract_z
_atom_site_U_iso_or_equiv
_atom_site_adp_type
_atom_site_occupancy
_atom_site_symmetry_multiplicity
_atom_site_calc_flag
_atom_site_refinement_flags
N1 N 0.03274(17) 0.46001(10) 1.26263(8) 0.0366(3) Uani 1 1 d .
H1D H -0.0859 0.4861 1.2476 0.044 Uiso 1 1 calc R
C1 C -0.1032(3) 0.3845(2) 1.40549(14) 0.0702(6) Uani 1 1 d .
H1A H -0.0727 0.3372 1.4627 0.105 Uiso 1 1 calc R
H1B H -0.2140 0.3510 1.3653 0.105 Uiso 1 1 calc R
H1C H -0.1362 0.4626 1.4241 0.105 Uiso 1 1 calc R
C2 C 0.0730(2) 0.38869(15) 1.35012(11) 0.0473(4) Uani 1 1 d .
H2A H 0.1855 0.4212 1.3912 0.057 Uiso 1 1 calc R
H2B H 0.1073 0.3096 1.3322 0.057 Uiso 1 1 calc R
C3 C 0.16883(18) 0.48663(11) 1.20528(9) 0.0301(3) Uani 1 1 d .
C4 C 0.1076(2) 0.56451(12) 1.12269(9) 0.0340(3) Uani 1 1 d .
H4A H -0.0206 0.5949 1.1150 0.041 Uiso 1 1 calc R
C5 C 0.2315(2) 0.59247(12) 1.05875(10) 0.0356(3) Uani 1 1 d .
H5A H 0.3557 0.5568 1.0681 0.043 Uiso 1 1 calc R
C6 C 0.1980(2) 0.67215(11) 0.97546(10) 0.0342(3) Uani 1 1 d .
C7 C 0.3418(2) 0.67808(12) 0.91109(10) 0.0351(3) Uani 1 1 d .
H7A H 0.4528 0.6298 0.9215 0.042 Uiso 1 1 calc R
C8 C 0.32412(19) 0.75344(12) 0.83244(10) 0.0342(3) Uani 1 1 d .
C9 C 0.15991(19) 0.82817(11) 0.81770(10) 0.0344(3) Uani 1 1 d .
C10 C 0.0156(2) 0.82262(13) 0.88062(11) 0.0435(4) Uani 1 1 d .
H10A H -0.0947 0.8715 0.8705 0.052 Uiso 1 1 calc R
C11 C 0.0330(2) 0.74544(13) 0.95828(11) 0.0440(4) Uani 1 1 d .
H11A H -0.0661 0.7424 0.9993 0.053 Uiso 1 1 calc R
O1 O 0.34345(13) 0.44807(8) 1.22254(7) 0.0389(3) Uani 1 1 d .
O2 O 0.46161(15) 0.76058(10) 0.76840(8) 0.0517(3) Uani 1 1 d .
H2C H 0.5240 0.6989 0.7691 0.078 Uiso 1 1 calc R
O3 O 0.15183(14) 0.90369(9) 0.74037(7) 0.0415(3) Uani 1 1 d .
H3A H 0.0540 0.9461 0.7400 0.062 Uiso 1 1 calc R

loop_
_atom_site_aniso_label
_atom_site_aniso_U_11
_atom_site_aniso_U_22
_atom_site_aniso_U_33
_atom_site_aniso_U_23
_atom_site_aniso_U_13
_atom_site_aniso_U_12
N1 0.0322(6) 0.0411(7) 0.0369(6) 0.0077(5) 0.0068(5) 0.0039(5)
C1 0.0643(12) 0.0962(15) 0.0524(10) 0.0287(10) 0.0170(9) -0.0011(10)
C2 0.0503(9) 0.0481(9) 0.0439(9) 0.0136(7) 0.0077(7) 0.0032(7)
C3 0.0309(7) 0.0266(6) 0.0331(7) -0.0056(5) 0.0053(5) -0.0010(5)
C4 0.0336(7) 0.0351(7) 0.0340(7) -0.0016(5) 0.0066(5) 0.0033(5)
C5 0.0378(7) 0.0336(7) 0.0361(7) -0.0023(6) 0.0072(6) 0.0033(6)
C6 0.0369(7) 0.0327(7) 0.0341(7) -0.0014(5) 0.0083(5) 0.0010(5)
C7 0.0341(7) 0.0321(7) 0.0399(7) 0.0012(6) 0.0078(6) 0.0056(5)
C8 0.0327(7) 0.0317(7) 0.0397(7) 0.0010(6) 0.0109(6) 0.0001(5)
C9 0.0340(7) 0.0318(7) 0.0372(7) 0.0032(5) 0.0034(5) -0.0013(5)
C10 0.0364(8) 0.0450(9) 0.0506(9) 0.0087(7) 0.0120(6) 0.0137(6)
C11 0.0410(8) 0.0492(9) 0.0450(8) 0.0069(7) 0.0186(6) 0.0090(7)
O1 0.0322(5) 0.0368(5) 0.0482(6) 0.0030(4) 0.0069(4) 0.0032(4)
O2 0.0510(6) 0.0481(7) 0.0616(7) 0.0207(5) 0.0300(5) 0.0159(5)
O3 0.0363(5) 0.0418(6) 0.0475(6) 0.0138(4) 0.0094(4) 0.0064(4)

loop_
_atom_type_symbol
_atom_type_description
_atom_type_scat_dispersion_real
_atom_type_scat_dispersion_imag
_atom_type_scat_source
C C 0.0033 0.0016 'International Tables Vol C Tables 4.2.6.8 and 6.1.1.4'
H H 0.0000 0.0000 'International Tables Vol C Tables 4.2.6.8 and 6.1.1.4'
N N 0.0061 0.0033 'International Tables Vol C Tables 4.2.6.8 and 6.1.1.4'
O O 0.0106 0.0060 'International Tables Vol C Tables 4.2.6.8 and 6.1.1.4'

loop_
_geom_angle_atom_site_label_1
_geom_angle_atom_site_label_2
_geom_angle_atom_site_label_3
_geom_angle
C3 N1 C2 123.49(11)
C3 N1 H1D 118.3
C2 N1 H1D 118.3
C2 C1 H1A 109.5
C2 C1 H1B 109.5
H1A C1 H1B 109.5
C2 C1 H1C 109.5
H1A C1 H1C 109.5
H1B C1 H1C 109.5
N1 C2 C1 111.18(13)
N1 C2 H2A 109.4
C1 C2 H2A 109.4
N1 C2 H2B 109.4
C1 C2 H2B 109.4
H2A C2 H2B 108.0
O1 C3 N1 120.86(12)
O1 C3 C4 122.17(12)
N1 C3 C4 116.96(11)
C5 C4 C3 121.38(12)
C5 C4 H4A 119.3
C3 C4 H4A 119.3
C4 C5 C6 128.43(13)
C4 C5 H5A 115.8
C6 C5 H5A 115.8
C11 C6 C7 117.91(12)
C11 C6 C5 123.57(12)
C7 C6 C5 118.49(12)
C8 C7 C6 122.05(12)
C8 C7 H7A 119.0
C6 C7 H7A 119.0
O2 C8 C7 123.22(12)
O2 C8 C9 117.56(12)
C7 C8 C9 119.21(12)
O3 C9 C10 123.63(12)
O3 C9 C8 117.07(12)
C10 C9 C8 119.30(12)
C11 C10 C9 121.04(13)
C11 C10 H10A 119.5
C9 C10 H10A 119.5
C10 C11 C6 120.46(13)
C10 C11 H11A 119.8
C6 C11 H11A 119.8
C8 O2 H2C 109.5
C9 O3 H3A 109.5

loop_
_geom_bond_atom_site_label_1
_geom_bond_atom_site_label_2
_geom_bond_distance
N1 C3 1.3215(17)
N1 C2 1.4579(18)
N1 H1D 0.8600
C1 C2 1.494(2)
C1 H1A 0.9600
C1 H1B 0.9600
C1 H1C 0.9600
C2 H2A 0.9700
C2 H2B 0.9700
C3 O1 1.2591(16)
C3 C4 1.4687(19)
C4 C5 1.3291(19)
C4 H4A 0.9300
C5 C6 1.4647(19)
C5 H5A 0.9300
C6 C11 1.3941(19)
C6 C7 1.3976(18)
C7 C8 1.3812(19)
C7 H7A 0.9300
C8 O2 1.3625(16)
C8 C9 1.3975(19)
C9 O3 1.3700(16)
C9 C10 1.386(2)
C10 C11 1.384(2)
C10 H10A 0.9300
C11 H11A 0.9300
O2 H2C 0.8200
O3 H3A 0.8200

loop_
_geom_torsion_atom_site_label_1
_geom_torsion_atom_site_label_2
_geom_torsion_atom_site_label_3
_geom_torsion_atom_site_label_4
_geom_torsion
C3 N1 C2 C1 173.82(14)
C2 N1 C3 O1 1.9(2)
C2 N1 C3 C4 -176.84(12)
O1 C3 C4 C5 4.0(2)
N1 C3 C4 C5 -177.26(12)
C3 C4 C5 C6 -177.08(12)
C4 C5 C6 C11 9.4(2)
C4 C5 C6 C7 -172.69(14)
C11 C6 C7 C8 0.0(2)
C5 C6 C7 C8 -178.08(13)
C6 C7 C8 O2 -179.71(13)
C6 C7 C8 C9 1.5(2)
O2 C8 C9 O3 -0.72(19)
C7 C8 C9 O3 178.16(12)
O2 C8 C9 C10 179.26(13)
C7 C8 C9 C10 -1.9(2)
O3 C9 C10 C11 -179.21(13)
C8 C9 C10 C11 0.8(2)
C9 C10 C11 C6 0.7(2)
C7 C6 C11 C10 -1.1(2)
C5 C6 C11 C10 176.89(14)
